data_4107377
loop_
_publ_author_name
'Jianhua Cheng'
'Josef Takats'
'Michael J. Ferguson'
'Robert McDonald'

_publ_section_title
;
 Heteroleptic Tm(II) Complexes: One More Success for Trofimenko's
 Scorpionates
;
_journal_name_full 'Journal of the American Chemical Society'
_journal_page_first 1544
_journal_page_last 1545
_journal_paper_doi 10.1021/ja0776273
_journal_volume 130
_journal_year 2008
_chemical_formula_moiety 'C76 H124 B2 N16 Tm2, C6 H14'
_chemical_formula_sum 'C82 H138 B2 N16 Tm2'
_chemical_formula_weight 1707.56
_chemical_name_systematic
; 
 ? 
;
_space_group_IT_number 5
_symmetry_cell_setting monoclinic
_symmetry_space_group_name_Hall 'C 2y'
_symmetry_space_group_name_H-M 'C 1 2 1'
_atom_sites_solution_hydrogens geom
_atom_sites_solution_primary direct
_atom_sites_solution_secondary difmap
_audit_creation_method SHELXL-97
_cell_angle_alpha 90.00
_cell_angle_beta 91.4127(18)
_cell_angle_gamma 90.00
_cell_formula_units_Z 4
_cell_length_a 23.598(3)
_cell_length_b 15.571(2)
_cell_length_c 24.217(3)
_cell_measurement_reflns_used 7675
_cell_measurement_temperature 193(2)
_cell_measurement_theta_max 23.64
_cell_measurement_theta_min 2.28
_cell_volume 8895.7(19)
_computing_cell_refinement 'Bruker SAINT (Bruker, 1997)'
_computing_data_collection 'Bruker SMART (Bruker, 1997)'
_computing_data_reduction 'Bruker SAINT (Bruker, 1997)'
_computing_molecular_graphics 'Bruker SHELXTL (Bruker, 1997)'
_computing_publication_material 'Bruker SHELXTL (Bruker, 1997)'
_computing_structure_refinement 'SHELXL-97 (Sheldrick, 1997)'
_computing_structure_solution 'SHELXS-97 (Sheldrick, 1990)'
_diffrn_ambient_temperature 193(2)
_diffrn_detector_area_resol_mean 8.192
_diffrn_measured_fraction_theta_full 0.988
_diffrn_measured_fraction_theta_max 0.988
_diffrn_measurement_device_type 'Bruker PLATFORM diffractometer/SMART 1000 CCD area detector'
_diffrn_measurement_method '\w scans'
_diffrn_radiation_monochromator graphite
_diffrn_radiation_source 'fine-focus sealed tube'
_diffrn_radiation_type MoK\a
_diffrn_radiation_wavelength 0.71073
_diffrn_reflns_av_R_equivalents 0.0322
_diffrn_reflns_av_sigmaI/netI 0.0511
_diffrn_reflns_limit_h_max 30
_diffrn_reflns_limit_h_min -30
_diffrn_reflns_limit_k_max 20
_diffrn_reflns_limit_k_min -20
_diffrn_reflns_limit_l_max 31
_diffrn_reflns_limit_l_min -31
_diffrn_reflns_number 39202
_diffrn_reflns_theta_full 27.65
_diffrn_reflns_theta_max 27.65
_diffrn_reflns_theta_min 1.57
_diffrn_standards_decay_% 0
_diffrn_standards_interval_time 0
_diffrn_standards_number 0
_exptl_absorpt_coefficient_mu 2.030
_exptl_absorpt_correction_T_max 0.7927
_exptl_absorpt_correction_T_min 0.3960
_exptl_absorpt_correction_type integration
_exptl_absorpt_process_details 'Bruker SHELXTL (Bruker, 1997)'
_exptl_crystal_colour yellow
_exptl_crystal_density_diffrn 1.275
_exptl_crystal_description plate
_exptl_crystal_F_000 3560
_exptl_crystal_size_max 0.56
_exptl_crystal_size_mid 0.47
_exptl_crystal_size_min 0.12
_platon_squeeze_details
;
 Attempts to refine peaks of residual electron density as solvent n-hexane
 carbon atoms were unsuccessful.  The data were corrected for disordered
 electron density through use of the SQUEEZE procedure (Sluis, P. van der;
 Spek, A. L. Acta Crystallogr. 1990, A46, 194-201) as implemented in PLATON
 (Spek, A.L. Acta Crystallogr. 1990, A46, C34.  PLATON - a multipurpose
 crystallographic tool.  Utrecht University, Utrecht, The Netherlands).
 A total solvent-accessible void volume of 1215.9 A^3^ with a total
 electron count of 210 (consistent with four molecules of solvent n-hexane,
 or one molecule per formula unit of the dithulium complex molecule) was
 found in the unit cell.
;
_refine_diff_density_max 7.436
_refine_diff_density_min -3.004
_refine_diff_density_rms 0.179
_refine_ls_abs_structure_details 'Flack H D (1983), Acta Cryst. A39, 876-881'
_refine_ls_abs_structure_Flack 0.085(14)
_refine_ls_extinction_method none
_refine_ls_goodness_of_fit_ref 1.170
_refine_ls_hydrogen_treatment constr
_refine_ls_matrix_type full
_refine_ls_number_parameters 837
_refine_ls_number_reflns 20302
_refine_ls_number_restraints 1
_refine_ls_restrained_S_all 1.170
_refine_ls_R_factor_all 0.0657
_refine_ls_R_factor_gt 0.0636
_refine_ls_shift/su_max 0.001
_refine_ls_shift/su_mean 0.000
_refine_ls_structure_factor_coef Fsqd
_refine_ls_weighting_details 'calc w=1/[\s^2^(Fo^2^)+(0.0548P)^2^+137.7370P] where P=(Fo^2^+2Fc^2^)/3'
_refine_ls_weighting_scheme calc
_refine_ls_wR_factor_gt 0.1586
_refine_ls_wR_factor_ref 0.1596
_reflns_number_gt 19458
_reflns_number_total 20302
_reflns_threshold_expression I>2\s(I)
_cod_data_source_file ja0776273-file003_6.cif
_cod_data_source_block 6
_cod_original_cell_volume 8896(2)
_cod_original_sg_symbol_H-M 'C 2'
_cod_database_code 4107377

loop_
_symmetry_equiv_pos_as_xyz
'x, y, z'
'-x, y, -z'
'x+1/2, y+1/2, z'
'-x+1/2, y+1/2, -z'

loop_
_atom_site_label
_atom_site_type_symbol
_atom_site_fract_x
_atom_site_fract_y
_atom_site_fract_z
_atom_site_U_iso_or_equiv
_atom_site_adp_type
_atom_site_occupancy
_atom_site_symmetry_multiplicity
_atom_site_calc_flag
_atom_site_refinement_flags
_atom_site_disorder_assembly
_atom_site_disorder_group
Tm1 Tm 0.290962(14) 0.25438(2) 0.188392(14) 0.02263(9) Uani 1 1 d . . .
Tm2 Tm 0.277126(16) 0.04629(2) 0.310436(15) 0.02510(9) Uani 1 1 d . . .
N1 N 0.2880(4) 0.1758(6) 0.2680(4) 0.0346(19) Uani 1 1 d . . .
N2 N 0.2800(3) 0.1251(5) 0.2305(3) 0.0278(17) Uani 1 1 d . . .
N10 N 0.3814(3) 0.2345(4) 0.1686(3) 0.0244(15) Uiso 1 1 d . . .
H10N H 0.3924 0.1805 0.1697 0.029 Uiso 1 1 calc R . .
N11 N 0.2336(4) 0.4217(6) 0.2340(4) 0.0348(19) Uani 1 1 d . . .
N12 N 0.2814(4) 0.3770(5) 0.2482(3) 0.0297(17) Uani 1 1 d . . .
N20 N 0.3668(3) 0.0472(7) 0.3359(4) 0.0367(18) Uani 1 1 d . . .
H20N H 0.3842 0.0952 0.3272 0.044 Uiso 1 1 calc R . .
N21 N 0.1662(4) 0.3281(6) 0.1714(4) 0.038(2) Uani 1 1 d . . .
N22 N 0.1902(3) 0.2507(7) 0.1606(3) 0.0294(15) Uani 1 1 d . . .
N31 N 0.2411(3) 0.4224(5) 0.1284(4) 0.0294(17) Uani 1 1 d . . .
N32 N 0.2735(3) 0.3552(5) 0.1085(3) 0.0282(16) Uani 1 1 d . . .
N41 N 0.2134(3) -0.1094(5) 0.3686(4) 0.0308(18) Uani 1 1 d . . .
N42 N 0.2456(4) -0.0412(6) 0.3892(3) 0.0354(18) Uani 1 1 d . . .
N51 N 0.2195(3) -0.1191(5) 0.2630(3) 0.0275(16) Uani 1 1 d . . .
N52 N 0.2715(3) -0.0808(5) 0.2557(3) 0.0275(16) Uani 1 1 d . . .
N61 N 0.1470(4) -0.0193(6) 0.3092(4) 0.038(2) Uani 1 1 d . . .
N62 N 0.1677(3) 0.0580(5) 0.3181(3) 0.0202(13) Uiso 1 1 d . . .
C13 C 0.2987(5) 0.4047(7) 0.2976(4) 0.040(2) Uani 1 1 d . . .
C14 C 0.2599(4) 0.4707(6) 0.3160(3) 0.0219(17) Uiso 1 1 d . . .
H14 H 0.2616 0.5022 0.3496 0.026 Uiso 1 1 calc R . .
C15 C 0.2204(6) 0.4772(9) 0.2743(5) 0.054(3) Uani 1 1 d . . .
C16 C 0.1689(9) 0.5317(13) 0.2743(8) 0.098(7) Uani 1 1 d . . .
H16A H 0.1356 0.4957 0.2805 0.118 Uiso 1 1 calc R . .
H16B H 0.1645 0.5608 0.2385 0.118 Uiso 1 1 calc R . .
H16C H 0.1725 0.5746 0.3038 0.118 Uiso 1 1 calc R . .
C17 C 0.3522(4) 0.3742(7) 0.3304(4) 0.037(2) Uani 1 1 d . . .
C18 C 0.3314(5) 0.3199(8) 0.3793(5) 0.047(3) Uani 1 1 d . . .
H18A H 0.3156 0.2657 0.3654 0.057 Uiso 1 1 calc R . .
H18B H 0.3022 0.3517 0.3988 0.057 Uiso 1 1 calc R . .
H18C H 0.3634 0.3079 0.4048 0.057 Uiso 1 1 calc R . .
C19 C 0.3822(8) 0.4523(11) 0.3536(7) 0.077(5) Uani 1 1 d . . .
H19A H 0.3549 0.4890 0.3722 0.092 Uiso 1 1 calc R . .
H19B H 0.3995 0.4844 0.3236 0.092 Uiso 1 1 calc R . .
H19C H 0.4119 0.4341 0.3802 0.092 Uiso 1 1 calc R . .
C20 C 0.3923(5) 0.3210(9) 0.2984(5) 0.050(3) Uani 1 1 d . . .
H20A H 0.3750 0.2651 0.2903 0.060 Uiso 1 1 calc R . .
H20B H 0.4274 0.3127 0.3202 0.060 Uiso 1 1 calc R . .
H20C H 0.4008 0.3503 0.2638 0.060 Uiso 1 1 calc R . .
C23 C 0.1494(4) 0.1971(7) 0.1467(5) 0.039(2) Uani 1 1 d . . .
C24 C 0.0972(4) 0.2393(8) 0.1507(6) 0.056(3) Uani 1 1 d . . .
H24 H 0.0603 0.2164 0.1439 0.067 Uiso 1 1 calc R . .
C25 C 0.1113(5) 0.3210(8) 0.1665(6) 0.055(3) Uani 1 1 d . . .
C26 C 0.0686(6) 0.3918(12) 0.1747(9) 0.080(5) Uani 1 1 d . . .
H26A H 0.0721 0.4134 0.2127 0.096 Uiso 1 1 calc R . .
H26B H 0.0303 0.3693 0.1680 0.096 Uiso 1 1 calc R . .
H26C H 0.0758 0.4387 0.1488 0.096 Uiso 1 1 calc R . .
C27 C 0.1587(4) 0.1052(7) 0.1267(5) 0.040(2) Uani 1 1 d . . .
C28 C 0.1492(5) 0.0415(9) 0.1734(5) 0.051(3) Uani 1 1 d . . .
H28A H 0.1540 -0.0172 0.1596 0.061 Uiso 1 1 calc R . .
H28B H 0.1107 0.0484 0.1870 0.061 Uiso 1 1 calc R . .
H28C H 0.1768 0.0523 0.2035 0.061 Uiso 1 1 calc R . .
C29 C 0.2169(5) 0.0951(8) 0.1038(6) 0.050(3) Uani 1 1 d . . .
H29A H 0.2223 0.0355 0.0922 0.060 Uiso 1 1 calc R . .
H29B H 0.2454 0.1100 0.1323 0.060 Uiso 1 1 calc R . .
H29C H 0.2208 0.1333 0.0719 0.060 Uiso 1 1 calc R . .
C30 C 0.1135(5) 0.0838(11) 0.0785(6) 0.064(4) Uani 1 1 d . . .
H30A H 0.1178 0.0239 0.0670 0.077 Uiso 1 1 calc R . .
H30B H 0.1197 0.1218 0.0469 0.077 Uiso 1 1 calc R . .
H30C H 0.0751 0.0927 0.0920 0.077 Uiso 1 1 calc R . .
C33 C 0.2922(4) 0.3804(7) 0.0586(4) 0.034(2) Uani 1 1 d . . .
C34 C 0.2730(4) 0.4641(6) 0.0521(4) 0.0265(17) Uiso 1 1 d . . .
H34 H 0.2818 0.4994 0.0215 0.032 Uiso 1 1 calc R . .
C35 C 0.2415(5) 0.4894(8) 0.0928(5) 0.048(3) Uani 1 1 d . . .
C36 C 0.2141(6) 0.5745(9) 0.1031(7) 0.062(4) Uani 1 1 d . . .
H36A H 0.2263 0.5960 0.1395 0.074 Uiso 1 1 calc R . .
H36B H 0.1728 0.5678 0.1018 0.074 Uiso 1 1 calc R . .
H36C H 0.2253 0.6154 0.0746 0.074 Uiso 1 1 calc R . .
C37 C 0.3250(5) 0.3263(7) 0.0188(4) 0.038(2) Uani 1 1 d . . .
C38 C 0.3856(5) 0.3611(8) 0.0162(5) 0.048(3) Uani 1 1 d . . .
H38A H 0.3846 0.4212 0.0042 0.058 Uiso 1 1 calc R . .
H38B H 0.4071 0.3271 -0.0102 0.058 Uiso 1 1 calc R . .
H38C H 0.4040 0.3573 0.0528 0.058 Uiso 1 1 calc R . .
C39 C 0.3262(5) 0.2326(7) 0.0367(5) 0.046(3) Uani 1 1 d . . .
H39A H 0.3478 0.1989 0.0103 0.055 Uiso 1 1 calc R . .
H39B H 0.2874 0.2106 0.0379 0.055 Uiso 1 1 calc R . .
H39C H 0.3443 0.2280 0.0735 0.055 Uiso 1 1 calc R . .
C40 C 0.2963(6) 0.3334(11) -0.0384(5) 0.060(3) Uani 1 1 d . . .
H40A H 0.2963 0.3935 -0.0503 0.072 Uiso 1 1 calc R . .
H40B H 0.2572 0.3128 -0.0366 0.072 Uiso 1 1 calc R . .
H40C H 0.3171 0.2985 -0.0648 0.072 Uiso 1 1 calc R . .
C43 C 0.2554(5) -0.0567(9) 0.4411(5) 0.048(3) Uani 1 1 d . . .
C44 C 0.2311(5) -0.1338(9) 0.4576(5) 0.049(3) Uani 1 1 d . . .
H44 H 0.2317 -0.1586 0.4934 0.058 Uiso 1 1 calc R . .
C45 C 0.2053(6) -0.1666(9) 0.4084(5) 0.051(3) Uani 1 1 d . . .
C46 C 0.1729(7) -0.2492(11) 0.4021(6) 0.076(5) Uani 1 1 d . . .
H46A H 0.1756 -0.2817 0.4368 0.092 Uiso 1 1 calc R . .
H46B H 0.1890 -0.2833 0.3723 0.092 Uiso 1 1 calc R . .
H46C H 0.1331 -0.2366 0.3933 0.092 Uiso 1 1 calc R . .
C47 C 0.2851(8) 0.0041(11) 0.4821(5) 0.075(5) Uani 1 1 d . . .
C48 C 0.2993(10) 0.0897(12) 0.4542(6) 0.108(9) Uani 1 1 d . . .
H48A H 0.2641 0.1180 0.4419 0.130 Uiso 1 1 calc R . .
H48B H 0.3230 0.0789 0.4223 0.130 Uiso 1 1 calc R . .
H48C H 0.3197 0.1267 0.4806 0.130 Uiso 1 1 calc R . .
C49 C 0.2437(7) 0.0289(13) 0.5311(8) 0.094(6) Uani 1 1 d . . .
H49A H 0.2089 0.0546 0.5156 0.112 Uiso 1 1 calc R . .
H49B H 0.2628 0.0703 0.5558 0.112 Uiso 1 1 calc R . .
H49C H 0.2343 -0.0229 0.5519 0.112 Uiso 1 1 calc R . .
C50 C 0.3385(9) -0.0363(17) 0.5062(9) 0.121(9) Uani 1 1 d . . .
H50A H 0.3293 -0.0918 0.5228 0.145 Uiso 1 1 calc R . .
H50B H 0.3551 0.0017 0.5345 0.145 Uiso 1 1 calc R . .
H50C H 0.3658 -0.0450 0.4768 0.145 Uiso 1 1 calc R . .
C53 C 0.2936(5) -0.1171(6) 0.2104(5) 0.036(2) Uani 1 1 d . A .
C54 C 0.2584(3) -0.1716(5) 0.1895(3) 0.0151(14) Uiso 1 1 d . . .
H54 H 0.2640 -0.2023 0.1562 0.018 Uiso 1 1 calc R . .
C55 C 0.2101(5) -0.1798(8) 0.2228(5) 0.044(3) Uani 1 1 d . . .
C56 C 0.1567(6) -0.2294(10) 0.2164(6) 0.064(4) Uani 1 1 d . . .
H56A H 0.1564 -0.2602 0.1811 0.077 Uiso 1 1 calc R . .
H56B H 0.1244 -0.1901 0.2172 0.077 Uiso 1 1 calc R . .
H56C H 0.1542 -0.2708 0.2468 0.077 Uiso 1 1 calc R . .
C57 C 0.3505(5) -0.0976(8) 0.1872(5) 0.046(3) Uani 1 1 d . . .
C58A C 0.3730(10) -0.0113(15) 0.1988(10) 0.056(5) Uiso 0.60 1 d P A 1
H58A H 0.3658 0.0040 0.2372 0.067 Uiso 0.60 1 calc PR A 1
H58B H 0.3543 0.0304 0.1741 0.067 Uiso 0.60 1 calc PR A 1
H58C H 0.4139 -0.0106 0.1928 0.067 Uiso 0.60 1 calc PR A 1
C59A C 0.3558(14) -0.136(2) 0.1321(13) 0.091(9) Uiso 0.60 1 d P A 1
H59A H 0.3374 -0.1925 0.1314 0.109 Uiso 0.60 1 calc PR A 1
H59B H 0.3960 -0.1426 0.1238 0.109 Uiso 0.60 1 calc PR A 1
H59C H 0.3375 -0.0987 0.1044 0.109 Uiso 0.60 1 calc PR A 1
C60A C 0.3955(12) -0.161(2) 0.2212(12) 0.072(7) Uiso 0.60 1 d P A 1
H60A H 0.3978 -0.1443 0.2601 0.087 Uiso 0.60 1 calc PR A 1
H60B H 0.4331 -0.1569 0.2051 0.087 Uiso 0.60 1 calc PR A 1
H60C H 0.3822 -0.2210 0.2184 0.087 Uiso 0.60 1 calc PR A 1
C58B C 0.3398(14) -0.041(2) 0.1289(13) 0.054(7) Uiso 0.40 1 d P A 2
H58D H 0.3196 0.0119 0.1373 0.065 Uiso 0.40 1 calc PR A 2
H58E H 0.3171 -0.0756 0.1026 0.065 Uiso 0.40 1 calc PR A 2
H58F H 0.3764 -0.0275 0.1128 0.065 Uiso 0.40 1 calc PR A 2
C59B C 0.3899(13) -0.041(2) 0.2195(13) 0.048(7) Uiso 0.40 1 d P A 2
H59D H 0.3706 0.0129 0.2282 0.058 Uiso 0.40 1 calc PR A 2
H59E H 0.4234 -0.0287 0.1978 0.058 Uiso 0.40 1 calc PR A 2
H59F H 0.4015 -0.0699 0.2539 0.058 Uiso 0.40 1 calc PR A 2
C60B C 0.3852(14) -0.176(2) 0.1734(14) 0.054(7) Uiso 0.40 1 d P A 2
H60D H 0.4212 -0.1585 0.1578 0.065 Uiso 0.40 1 calc PR A 2
H60E H 0.3641 -0.2117 0.1464 0.065 Uiso 0.40 1 calc PR A 2
H60F H 0.3926 -0.2098 0.2071 0.065 Uiso 0.40 1 calc PR A 2
C63 C 0.1296(6) 0.1148(9) 0.3263(5) 0.052(3) Uani 1 1 d . B .
C64 C 0.0761(5) 0.0766(8) 0.3164(5) 0.047(3) Uiso 1 1 d . . .
H64 H 0.0397 0.1028 0.3170 0.057 Uiso 1 1 calc R . .
C65 C 0.0896(4) -0.0099(7) 0.3055(6) 0.045(3) Uani 1 1 d . . .
C66 C 0.0489(6) -0.0829(11) 0.2930(8) 0.074(5) Uani 1 1 d . . .
H66A H 0.0598 -0.1115 0.2588 0.088 Uiso 1 1 calc R . .
H66B H 0.0104 -0.0602 0.2887 0.088 Uiso 1 1 calc R . .
H66C H 0.0504 -0.1242 0.3235 0.088 Uiso 1 1 calc R . .
C67 C 0.1375(6) 0.2088(9) 0.3443(7) 0.063(4) Uani 1 1 d . . .
C68A C 0.1887(12) 0.249(2) 0.3282(13) 0.068(7) Uiso 0.50 1 d P B 1
H68A H 0.1943 0.2391 0.2888 0.082 Uiso 0.50 1 calc PR B 1
H68B H 0.2207 0.2247 0.3496 0.082 Uiso 0.50 1 calc PR B 1
H68C H 0.1864 0.3109 0.3352 0.082 Uiso 0.50 1 calc PR B 1
C69A C 0.0887(12) 0.262(2) 0.3093(12) 0.065(7) Uiso 0.50 1 d P B 1
H69A H 0.0514 0.2374 0.3168 0.078 Uiso 0.50 1 calc PR B 1
H69B H 0.0960 0.2571 0.2697 0.078 Uiso 0.50 1 calc PR B 1
H69C H 0.0896 0.3222 0.3203 0.078 Uiso 0.50 1 calc PR B 1
C70A C 0.1175(12) 0.2107(18) 0.4024(11) 0.053(6) Uiso 0.50 1 d P B 1
H70A H 0.0824 0.1774 0.4048 0.064 Uiso 0.50 1 calc PR B 1
H70B H 0.1104 0.2702 0.4133 0.064 Uiso 0.50 1 calc PR B 1
H70C H 0.1465 0.1856 0.4270 0.064 Uiso 0.50 1 calc PR B 1
C68B C 0.1940(11) 0.2121(18) 0.3887(11) 0.054(6) Uiso 0.50 1 d P B 2
H68D H 0.1861 0.1775 0.4214 0.065 Uiso 0.50 1 calc PR B 2
H68E H 0.2012 0.2717 0.3999 0.065 Uiso 0.50 1 calc PR B 2
H68F H 0.2274 0.1891 0.3705 0.065 Uiso 0.50 1 calc PR B 2
C69B C 0.1561(14) 0.265(2) 0.3006(13) 0.075(8) Uiso 0.50 1 d P B 2
H69D H 0.1254 0.2724 0.2730 0.090 Uiso 0.50 1 calc PR B 2
H69E H 0.1892 0.2399 0.2830 0.090 Uiso 0.50 1 calc PR B 2
H69F H 0.1665 0.3212 0.3162 0.090 Uiso 0.50 1 calc PR B 2
C70B C 0.0909(11) 0.244(2) 0.3772(11) 0.060(6) Uiso 0.50 1 d P B 2
H70D H 0.0560 0.2459 0.3544 0.072 Uiso 0.50 1 calc PR B 2
H70E H 0.1007 0.3020 0.3897 0.072 Uiso 0.50 1 calc PR B 2
H70F H 0.0850 0.2070 0.4093 0.072 Uiso 0.50 1 calc PR B 2
C71 C 0.4226(4) 0.2908(7) 0.1552(4) 0.034(2) Uani 1 1 d . . .
C72 C 0.4768(4) 0.2722(7) 0.1335(4) 0.036(2) Uani 1 1 d . . .
C73 C 0.5108(4) 0.3399(9) 0.1210(5) 0.047(3) Uani 1 1 d . . .
H73 H 0.5468 0.3271 0.1064 0.057 Uiso 1 1 calc R . .
C74 C 0.4971(5) 0.4263(8) 0.1279(6) 0.050(3) Uani 1 1 d . . .
H74 H 0.5233 0.4702 0.1189 0.059 Uiso 1 1 calc R . .
C75 C 0.4441(4) 0.4464(7) 0.1483(4) 0.037(2) Uani 1 1 d . . .
C76 C 0.4082(4) 0.3796(7) 0.1613(4) 0.032(2) Uani 1 1 d . . .
H76 H 0.3719 0.3934 0.1750 0.039 Uiso 1 1 calc R . .
C77 C 0.4977(5) 0.1788(8) 0.1250(5) 0.043(3) Uani 1 1 d . . .
C78 C 0.4576(5) 0.1280(8) 0.0858(5) 0.043(2) Uani 1 1 d . . .
H78A H 0.4717 0.0691 0.0819 0.052 Uiso 1 1 calc R . .
H78B H 0.4561 0.1558 0.0495 0.052 Uiso 1 1 calc R . .
H78C H 0.4195 0.1266 0.1010 0.052 Uiso 1 1 calc R . .
C79 C 0.5062(5) 0.1342(9) 0.1813(5) 0.050(3) Uani 1 1 d . . .
H79A H 0.5200 0.0756 0.1757 0.060 Uiso 1 1 calc R . .
H79B H 0.4700 0.1323 0.2003 0.060 Uiso 1 1 calc R . .
H79C H 0.5340 0.1664 0.2038 0.060 Uiso 1 1 calc R . .
C80 C 0.5554(5) 0.1768(9) 0.0971(6) 0.058(3) Uani 1 1 d . . .
H80A H 0.5680 0.1171 0.0936 0.070 Uiso 1 1 calc R . .
H80B H 0.5831 0.2091 0.1196 0.070 Uiso 1 1 calc R . .
H80C H 0.5518 0.2028 0.0604 0.070 Uiso 1 1 calc R . .
C81 C 0.4256(4) 0.5419(8) 0.1557(5) 0.048(3) Uani 1 1 d . . .
C82 C 0.3663(4) 0.5508(9) 0.1788(5) 0.051(3) Uani 1 1 d . . .
H82A H 0.3386 0.5248 0.1530 0.061 Uiso 1 1 calc R . .
H82B H 0.3573 0.6118 0.1836 0.061 Uiso 1 1 calc R . .
H82C H 0.3649 0.5216 0.2145 0.061 Uiso 1 1 calc R . .
C83 C 0.4272(7) 0.5871(10) 0.1000(7) 0.069(4) Uani 1 1 d . . .
H83A H 0.4010 0.5585 0.0739 0.083 Uiso 1 1 calc R . .
H83B H 0.4658 0.5847 0.0859 0.083 Uiso 1 1 calc R . .
H83C H 0.4158 0.6472 0.1043 0.083 Uiso 1 1 calc R . .
C84 C 0.4662(5) 0.5858(9) 0.1964(7) 0.065(4) Uani 1 1 d . . .
H84A H 0.4652 0.5562 0.2321 0.078 Uiso 1 1 calc R . .
H84B H 0.4548 0.6458 0.2011 0.078 Uiso 1 1 calc R . .
H84C H 0.5047 0.5837 0.1823 0.078 Uiso 1 1 calc R . .
C91 C 0.4025(4) -0.0117(7) 0.3629(4) 0.035(2) Uani 1 1 d . . .
C92 C 0.4572(4) 0.0038(7) 0.3875(5) 0.037(2) Uani 1 1 d . . .
C93 C 0.4842(5) -0.0634(9) 0.4156(6) 0.054(3) Uani 1 1 d . . .
H93 H 0.5194 -0.0525 0.4342 0.065 Uiso 1 1 calc R . .
C94 C 0.4612(6) -0.1473(9) 0.4176(6) 0.061(4) Uani 1 1 d . . .
H94 H 0.4803 -0.1910 0.4382 0.073 Uiso 1 1 calc R . .
C95 C 0.4104(5) -0.1656(8) 0.3892(6) 0.049(3) Uani 1 1 d . . .
C96 C 0.3832(4) -0.0979(7) 0.3635(5) 0.042(3) Uani 1 1 d . . .
H96 H 0.3485 -0.1100 0.3445 0.051 Uiso 1 1 calc R . .
C97 C 0.4856(4) 0.0931(8) 0.3847(5) 0.041(2) Uani 1 1 d . . .
C98 C 0.4512(6) 0.1610(8) 0.4160(6) 0.055(3) Uani 1 1 d . . .
H98A H 0.4461 0.1419 0.4541 0.066 Uiso 1 1 calc R . .
H98B H 0.4140 0.1683 0.3977 0.066 Uiso 1 1 calc R . .
H98C H 0.4716 0.2158 0.4161 0.066 Uiso 1 1 calc R . .
C99 C 0.5448(5) 0.0921(10) 0.4142(8) 0.073(5) Uani 1 1 d . . .
H99A H 0.5409 0.0742 0.4527 0.088 Uiso 1 1 calc R . .
H99B H 0.5614 0.1498 0.4131 0.088 Uiso 1 1 calc R . .
H99C H 0.5696 0.0517 0.3953 0.088 Uiso 1 1 calc R . .
C100 C 0.4954(7) 0.1181(12) 0.3258(6) 0.073(5) Uani 1 1 d . . .
H10A H 0.5149 0.1737 0.3249 0.087 Uiso 1 1 calc R . .
H10B H 0.4589 0.1226 0.3058 0.087 Uiso 1 1 calc R . .
H10C H 0.5189 0.0745 0.3083 0.087 Uiso 1 1 calc R . .
C101 C 0.3884(5) -0.2595(8) 0.3890(8) 0.070(5) Uani 1 1 d . . .
C102 C 0.3336(6) -0.2672(9) 0.3538(11) 0.103(8) Uani 1 1 d . . .
H10D H 0.3411 -0.2508 0.3157 0.124 Uiso 1 1 calc R . .
H10E H 0.3046 -0.2291 0.3687 0.124 Uiso 1 1 calc R . .
H10F H 0.3200 -0.3267 0.3547 0.124 Uiso 1 1 calc R . .
C103 C 0.4335(7) -0.3146(11) 0.3634(13) 0.129(11) Uani 1 1 d . . .
H10G H 0.4411 -0.2935 0.3262 0.155 Uiso 1 1 calc R . .
H10H H 0.4204 -0.3742 0.3613 0.155 Uiso 1 1 calc R . .
H10I H 0.4684 -0.3116 0.3862 0.155 Uiso 1 1 calc R . .
C104 C 0.3759(11) -0.2853(13) 0.4458(11) 0.128(10) Uani 1 1 d . . .
H10J H 0.4102 -0.2797 0.4691 0.153 Uiso 1 1 calc R . .
H10K H 0.3630 -0.3452 0.4459 0.153 Uiso 1 1 calc R . .
H10L H 0.3460 -0.2483 0.4601 0.153 Uiso 1 1 calc R . .
B1 B 0.2001(6) 0.4130(8) 0.1775(5) 0.039(3) Uani 1 1 d . . .
H1B H 0.1724 0.4615 0.1750 0.047 Uiso 1 1 calc R . .
B2 B 0.1795(5) -0.1056(7) 0.3125(5) 0.034(2) Uani 1 1 d . . .
H2B H 0.1511 -0.1532 0.3121 0.040 Uiso 1 1 calc R . .

loop_
_atom_site_aniso_label
_atom_site_aniso_U_11
_atom_site_aniso_U_22
_atom_site_aniso_U_33
_atom_site_aniso_U_23
_atom_site_aniso_U_13
_atom_site_aniso_U_12
Tm1 0.02062(16) 0.01921(16) 0.02814(18) -0.00018(15) 0.00216(12) -0.00070(15)
Tm2 0.02703(19) 0.02014(17) 0.02818(18) 0.00111(15) 0.00166(14) -0.00621(16)
N1 0.043(5) 0.026(4) 0.035(5) -0.002(4) 0.003(4) 0.000(4)
N2 0.032(4) 0.025(4) 0.026(4) -0.002(3) -0.001(3) -0.002(3)
N11 0.037(5) 0.031(4) 0.037(4) -0.005(3) 0.011(4) 0.010(4)
N12 0.039(5) 0.024(4) 0.027(4) 0.002(3) 0.004(3) 0.004(3)
N20 0.023(3) 0.033(4) 0.054(5) 0.005(5) -0.001(3) -0.007(4)
N21 0.025(4) 0.042(5) 0.047(5) -0.006(4) 0.005(3) 0.008(4)
N22 0.024(3) 0.034(4) 0.030(4) -0.010(4) -0.013(3) 0.002(4)
N31 0.021(4) 0.028(4) 0.039(4) 0.002(3) 0.004(3) 0.007(3)
N32 0.027(4) 0.026(4) 0.032(4) 0.006(3) 0.003(3) 0.007(3)
N41 0.022(4) 0.032(4) 0.038(4) 0.011(3) -0.002(3) -0.008(3)
N42 0.040(5) 0.034(4) 0.033(4) 0.001(3) 0.006(3) -0.012(4)
N51 0.019(3) 0.026(4) 0.037(4) -0.003(3) -0.006(3) -0.001(3)
N52 0.023(4) 0.023(4) 0.036(4) -0.008(3) -0.005(3) 0.000(3)
N61 0.039(5) 0.031(5) 0.043(5) 0.002(4) 0.001(4) -0.001(4)
C13 0.060(7) 0.030(5) 0.031(5) -0.005(4) -0.001(5) -0.010(5)
C15 0.070(9) 0.046(7) 0.045(7) 0.000(5) 0.004(6) 0.029(6)
C16 0.127(16) 0.090(14) 0.078(11) -0.039(10) -0.009(10) 0.067(13)
C17 0.036(5) 0.037(5) 0.037(5) -0.004(4) -0.001(4) -0.006(4)
C18 0.036(6) 0.059(8) 0.047(6) 0.005(5) -0.002(5) 0.003(5)
C19 0.091(12) 0.070(10) 0.068(10) -0.021(8) -0.009(8) -0.027(9)
C20 0.032(5) 0.070(8) 0.047(6) -0.010(6) 0.000(5) -0.002(5)
C23 0.017(4) 0.048(6) 0.051(6) 0.001(5) 0.003(4) -0.003(4)
C24 0.012(4) 0.050(8) 0.105(10) 0.006(7) -0.012(5) -0.001(4)
C25 0.033(6) 0.049(7) 0.083(9) 0.018(6) 0.019(6) 0.005(5)
C26 0.030(6) 0.084(12) 0.127(15) 0.017(11) 0.014(8) 0.013(7)
C27 0.021(4) 0.045(6) 0.054(6) -0.004(5) -0.005(4) -0.011(4)
C28 0.060(7) 0.044(6) 0.050(6) -0.005(6) -0.003(5) -0.005(6)
C29 0.031(5) 0.052(7) 0.068(8) -0.024(6) 0.006(5) -0.017(5)
C30 0.021(5) 0.106(12) 0.066(8) 0.035(8) -0.001(5) 0.015(6)
C33 0.033(5) 0.040(5) 0.027(5) 0.006(4) -0.008(4) 0.004(4)
C35 0.039(6) 0.048(7) 0.059(7) 0.018(5) 0.025(5) 0.036(5)
C36 0.063(9) 0.045(7) 0.078(10) 0.017(6) 0.012(7) 0.020(6)
C37 0.044(6) 0.035(5) 0.036(5) 0.003(4) 0.008(4) 0.006(4)
C38 0.046(6) 0.057(7) 0.041(6) -0.002(5) 0.009(5) 0.006(5)
C39 0.058(7) 0.040(6) 0.039(6) -0.007(4) 0.004(5) 0.010(5)
C40 0.059(8) 0.077(10) 0.045(7) -0.006(7) -0.007(6) 0.010(7)
C43 0.039(6) 0.059(8) 0.045(6) -0.004(5) -0.006(5) -0.016(5)
C44 0.051(7) 0.064(8) 0.031(5) 0.002(5) 0.000(5) -0.018(6)
C45 0.076(9) 0.045(7) 0.033(6) 0.015(5) -0.004(5) -0.027(6)
C46 0.101(11) 0.053(8) 0.075(9) 0.033(8) -0.021(8) -0.047(9)
C47 0.109(13) 0.084(11) 0.034(7) -0.018(7) 0.025(7) -0.053(10)
C48 0.17(2) 0.108(14) 0.044(8) -0.038(9) 0.039(10) -0.092(14)
C49 0.064(9) 0.098(14) 0.121(15) 0.031(12) 0.034(10) -0.040(9)
C50 0.103(16) 0.15(2) 0.109(16) -0.018(15) -0.068(14) -0.037(16)
C53 0.041(6) 0.025(5) 0.044(6) -0.010(4) -0.007(4) -0.009(4)
C55 0.030(5) 0.049(7) 0.054(7) -0.017(5) -0.005(5) -0.010(5)
C56 0.063(8) 0.058(9) 0.070(9) -0.025(7) 0.005(7) -0.021(7)
C57 0.043(6) 0.040(6) 0.056(7) -0.022(5) -0.002(5) 0.003(5)
C63 0.052(7) 0.054(7) 0.051(7) 0.004(6) 0.019(6) 0.001(6)
C65 0.017(4) 0.033(5) 0.087(9) -0.005(5) 0.009(5) -0.009(4)
C66 0.032(6) 0.066(9) 0.122(15) 0.007(9) -0.010(8) -0.015(6)
C67 0.056(8) 0.046(7) 0.090(11) -0.008(7) 0.043(8) 0.007(6)
C71 0.011(4) 0.051(6) 0.040(5) -0.013(4) 0.004(3) -0.006(4)
C72 0.031(5) 0.043(6) 0.036(5) -0.005(4) 0.006(4) -0.001(4)
C73 0.022(5) 0.072(8) 0.049(6) 0.000(6) 0.012(4) 0.004(5)
C74 0.039(6) 0.040(6) 0.071(8) -0.001(5) 0.022(5) -0.018(5)
C75 0.030(5) 0.035(5) 0.044(6) 0.003(4) -0.004(4) -0.005(4)
C76 0.021(4) 0.039(5) 0.038(5) 0.000(4) 0.006(4) -0.002(4)
C77 0.036(6) 0.048(6) 0.045(6) -0.002(5) 0.015(5) -0.002(5)
C78 0.033(5) 0.043(6) 0.053(7) -0.011(5) 0.004(5) 0.002(4)
C79 0.046(7) 0.056(7) 0.049(7) 0.000(6) 0.003(5) 0.007(5)
C80 0.035(6) 0.065(8) 0.075(9) -0.011(7) 0.020(6) 0.007(6)
C81 0.033(5) 0.040(6) 0.070(7) 0.002(6) -0.006(5) -0.010(5)
C82 0.037(5) 0.041(6) 0.076(8) -0.018(7) 0.009(5) 0.007(5)
C83 0.077(10) 0.054(8) 0.076(10) 0.019(7) 0.004(8) 0.021(7)
C84 0.041(7) 0.044(7) 0.109(12) -0.028(7) 0.007(7) -0.013(5)
C91 0.020(4) 0.039(5) 0.046(6) -0.008(4) -0.001(4) -0.001(4)
C92 0.020(4) 0.042(5) 0.048(6) -0.004(4) 0.001(4) -0.010(4)
C93 0.037(6) 0.055(7) 0.071(8) -0.008(6) -0.014(6) -0.001(5)
C94 0.056(8) 0.045(7) 0.081(10) 0.015(6) -0.015(7) 0.017(6)
C95 0.031(5) 0.035(6) 0.081(9) 0.004(6) -0.009(5) 0.003(4)
C96 0.024(5) 0.030(5) 0.072(8) -0.006(5) -0.004(5) 0.000(4)
C97 0.023(5) 0.052(6) 0.049(6) -0.001(5) -0.011(4) 0.001(4)
C98 0.070(9) 0.034(6) 0.060(8) -0.004(5) -0.017(6) 0.003(6)
C99 0.029(6) 0.067(9) 0.122(14) -0.006(9) -0.022(7) -0.012(6)
C100 0.062(9) 0.105(13) 0.052(8) 0.016(8) -0.001(7) -0.026(9)
C101 0.038(6) 0.027(6) 0.145(15) 0.009(7) 0.016(7) 0.000(5)
C102 0.033(7) 0.041(8) 0.24(3) -0.023(11) -0.015(10) -0.007(5)
C103 0.049(9) 0.050(10) 0.29(4) -0.034(15) 0.021(15) -0.008(8)
C104 0.15(2) 0.053(11) 0.18(3) 0.042(14) -0.022(19) -0.033(12)
B1 0.053(7) 0.028(5) 0.035(6) 0.004(4) -0.009(5) 0.014(5)
B2 0.033(6) 0.029(5) 0.039(6) 0.004(4) 0.000(5) -0.007(4)

loop_
_atom_type_symbol
_atom_type_description
_atom_type_scat_dispersion_real
_atom_type_scat_dispersion_imag
_atom_type_scat_source
C C 0.0033 0.0016 'International Tables Vol C Tables 4.2.6.8 and 6.1.1.4'
H H 0.0000 0.0000 'International Tables Vol C Tables 4.2.6.8 and 6.1.1.4'
B B 0.0013 0.0007 'International Tables Vol C Tables 4.2.6.8 and 6.1.1.4'
N N 0.0061 0.0033 'International Tables Vol C Tables 4.2.6.8 and 6.1.1.4'
Tm Tm -0.3139 5.2483 'International Tables Vol C Tables 4.2.6.8 and 6.1.1.4'

loop_
_geom_angle_atom_site_label_1
_geom_angle_atom_site_label_2
_geom_angle_atom_site_label_3
_geom_angle
N10 Tm1 N2 95.4(3)
N10 Tm1 N1 99.0(3)
N2 Tm1 N1 30.9(3)
N10 Tm1 N12 110.2(3)
N2 Tm1 N12 114.7(3)
N1 Tm1 N12 84.9(3)
N10 Tm1 N22 150.1(3)
N2 Tm1 N22 89.0(3)
N1 Tm1 N22 99.8(3)
N12 Tm1 N22 94.6(3)
N10 Tm1 N32 93.5(2)
N2 Tm1 N32 151.4(3)
N1 Tm1 N32 166.9(3)
N12 Tm1 N32 87.3(3)
N22 Tm1 N32 70.4(3)
N20 Tm2 N1 90.1(4)
N20 Tm2 N2 100.7(3)
N1 Tm2 N2 30.8(3)
N20 Tm2 N52 101.7(3)
N1 Tm2 N52 119.2(3)
N2 Tm2 N52 88.7(3)
N20 Tm2 N42 95.4(3)
N1 Tm2 N42 150.9(3)
N2 Tm2 N42 163.9(3)
N52 Tm2 N42 87.6(3)
N20 Tm2 N62 159.1(3)
N1 Tm2 N62 95.4(3)
N2 Tm2 N62 94.2(3)
N52 Tm2 N62 93.2(2)
N42 Tm2 N62 70.4(3)
N2 N1 Tm2 75.2(5)
N2 N1 Tm1 74.0(5)
Tm2 N1 Tm1 149.2(4)
N1 N2 Tm1 75.1(5)
N1 N2 Tm2 74.0(5)
Tm1 N2 Tm2 149.1(4)
C71 N10 Tm1 131.4(6)
C15 N11 N12 110.6(9)
C15 N11 B1 124.5(10)
N12 N11 B1 124.9(8)
C13 N12 N11 107.1(9)
C13 N12 Tm1 140.3(7)
N11 N12 Tm1 110.0(6)
C91 N20 Tm2 134.0(7)
C25 N21 N22 109.0(10)
C25 N21 B1 126.2(10)
N22 N21 B1 123.9(8)
C23 N22 N21 107.8(8)
C23 N22 Tm1 141.7(8)
N21 N22 Tm1 109.4(6)
C35 N31 N32 110.3(8)
C35 N31 B1 124.9(8)
N32 N31 B1 123.5(8)
C33 N32 N31 106.6(7)
C33 N32 Tm1 144.7(6)
N31 N32 Tm1 106.5(5)
C45 N41 N42 109.7(9)
C45 N41 B2 125.3(9)
N42 N41 B2 123.2(8)
C43 N42 N41 106.8(8)
C43 N42 Tm2 143.3(7)
N41 N42 Tm2 108.4(6)
C55 N51 N52 109.6(8)
C55 N51 B2 123.3(9)
N52 N51 B2 126.7(8)
C53 N52 N51 106.7(7)
C53 N52 Tm2 141.4(7)
N51 N52 Tm2 109.0(5)
N62 N61 C65 106.0(8)
N62 N61 B2 127.3(8)
C65 N61 B2 125.9(9)
C63 N62 N61 113.6(9)
C63 N62 Tm2 139.6(8)
N61 N62 Tm2 106.8(5)
N12 C13 C14 109.1(10)
N12 C13 C17 126.2(10)
C14 C13 C17 124.8(9)
C15 C14 C13 104.4(9)
N11 C15 C14 108.9(10)
N11 C15 C16 125.0(13)
C14 C15 C16 126.0(12)
C20 C17 C19 110.1(11)
C20 C17 C18 108.2(10)
C19 C17 C18 108.0(11)
C20 C17 C13 115.1(9)
C19 C17 C13 108.3(11)
C18 C17 C13 106.9(9)
N22 C23 C24 109.0(10)
N22 C23 C27 124.5(9)
C24 C23 C27 126.5(9)
C25 C24 C23 104.2(9)
N21 C25 C24 109.9(11)
N21 C25 C26 126.2(13)
C24 C25 C26 123.8(12)
C29 C27 C28 111.1(10)
C29 C27 C23 110.8(8)
C28 C27 C23 110.4(10)
C29 C27 C30 108.0(10)
C28 C27 C30 107.4(9)
C23 C27 C30 109.1(10)
N32 C33 C34 105.1(9)
N32 C33 C37 126.3(9)
C34 C33 C37 128.5(9)
C35 C34 C33 112.7(9)
C34 C35 N31 105.1(9)
C34 C35 C36 130.2(11)
N31 C35 C36 124.5(10)
C33 C37 C39 111.1(9)
C33 C37 C40 108.3(9)
C39 C37 C40 109.4(10)
C33 C37 C38 108.9(9)
C39 C37 C38 109.9(10)
C40 C37 C38 109.2(10)
N42 C43 C44 112.0(10)
N42 C43 C47 125.6(12)
C44 C43 C47 122.1(11)
C43 C44 C45 103.9(10)
N41 C45 C44 107.6(10)
N41 C45 C46 125.5(11)
C44 C45 C46 126.9(11)
C50 C47 C43 110.9(15)
C50 C47 C48 110.0(17)
C43 C47 C48 110.7(12)
C50 C47 C49 109.3(15)
C43 C47 C49 110.7(14)
C48 C47 C49 105.1(14)
C54 C53 N52 109.7(9)
C54 C53 C57 124.3(10)
N52 C53 C57 126.0(9)
C53 C54 C55 111.0(9)
N51 C55 C54 102.9(8)
N51 C55 C56 123.7(11)
C54 C55 C56 133.0(11)
C59A C57 C58A 120.6(19)
C59A C57 C53 110.8(16)
C58A C57 C53 115.8(12)
C59B C57 C53 118.3(15)
C59B C57 C60B 105(2)
C53 C57 C60B 114.3(16)
C59A C57 C60A 98.0(18)
C58A C57 C60A 103.3(16)
C53 C57 C60A 105.1(14)
C59B C57 C58B 102.3(19)
C53 C57 C58B 107.7(14)
C60B C57 C58B 108.0(19)
N62 C63 C64 108.1(12)
N62 C63 C67 128.4(12)
C64 C63 C67 123.4(12)
C65 C64 C63 103.2(11)
N61 C65 C64 108.6(10)
N61 C65 C66 123.8(11)
C64 C65 C66 127.5(11)
C69B C67 C70B 114(2)
C68A C67 C70A 123(2)
C68A C67 C63 115.9(17)
C69B C67 C63 113.8(18)
C70B C67 C63 114.7(16)
C70A C67 C63 104.3(15)
C68A C67 C69A 103(2)
C70A C67 C69A 104.1(16)
C63 C67 C69A 104.7(17)
C69B C67 C68B 101.3(18)
C70B C67 C68B 103.4(17)
C63 C67 C68B 107.3(14)
N10 C71 C72 127.8(10)
N10 C71 C76 115.3(8)
C72 C71 C76 116.8(9)
C73 C72 C71 117.6(10)
C73 C72 C77 120.3(9)
C71 C72 C77 122.1(9)
C72 C73 C74 125.5(10)
C75 C74 C73 118.2(9)
C76 C75 C74 118.2(10)
C76 C75 C81 121.1(9)
C74 C75 C81 120.8(9)
C75 C76 C71 123.7(9)
C80 C77 C79 106.4(11)
C80 C77 C78 104.9(10)
C79 C77 C78 112.3(10)
C80 C77 C72 111.5(10)
C79 C77 C72 109.8(9)
C78 C77 C72 111.8(10)
C84 C81 C83 109.8(12)
C84 C81 C82 106.9(11)
C83 C81 C82 109.0(11)
C84 C81 C75 109.2(10)
C83 C81 C75 109.0(11)
C82 C81 C75 112.9(10)
N20 C91 C96 115.9(9)
N20 C91 C92 127.7(9)
C96 C91 C92 116.3(10)
C93 C92 C91 118.3(10)
C93 C92 C97 120.3(9)
C91 C92 C97 121.4(9)
C92 C93 C94 122.6(11)
C95 C94 C93 119.7(11)
C96 C95 C94 116.9(11)
C96 C95 C101 124.6(11)
C94 C95 C101 118.5(11)
C95 C96 C91 125.8(10)
C100 C97 C98 112.6(12)
C100 C97 C92 110.6(11)
C98 C97 C92 111.2(9)
C100 C97 C99 106.2(11)
C98 C97 C99 105.1(10)
C92 C97 C99 110.9(10)
C104 C101 C103 112.9(18)
C104 C101 C102 108.2(15)
C103 C101 C102 108.7(17)
C104 C101 C95 109.3(15)
C103 C101 C95 107.2(11)
C102 C101 C95 110.7(11)
N21 B1 N31 109.6(9)
N21 B1 N11 113.9(9)
N31 B1 N11 110.4(10)
N61 B2 N51 112.6(8)
N61 B2 N41 108.7(9)
N51 B2 N41 111.0(8)

loop_
_geom_bond_atom_site_label_1
_geom_bond_atom_site_label_2
_geom_bond_distance
Tm1 N10 2.220(7)
Tm1 N2 2.274(8)
Tm1 N1 2.286(9)
Tm1 N12 2.410(8)
Tm1 N22 2.456(7)
Tm1 N32 2.517(7)
Tm2 N20 2.190(7)
Tm2 N1 2.281(9)
Tm2 N2 2.295(8)
Tm2 N52 2.384(8)
Tm2 N42 2.473(8)
Tm2 N62 2.600(6)
N1 N2 1.215(10)
N10 C71 1.354(12)
N11 C15 1.345(15)
N11 N12 1.363(12)
N11 B1 1.570(15)
N12 C13 1.325(13)
N20 C91 1.398(14)
N21 C25 1.301(14)
N21 N22 1.361(13)
N21 B1 1.551(16)
N22 C23 1.312(13)
N31 C35 1.353(14)
N31 N32 1.390(11)
N31 B1 1.557(15)
N32 C33 1.354(12)
N41 C45 1.330(13)
N41 N42 1.392(11)
N41 B2 1.558(14)
N42 C43 1.295(15)
N51 C55 1.372(13)
N51 N52 1.380(11)
N51 B2 1.558(14)
N52 C53 1.350(13)
N61 N62 1.314(11)
N61 C65 1.364(13)
N61 B2 1.549(15)
N62 C63 1.280(15)
C13 C14 1.453(14)
C13 C17 1.551(16)
C14 C15 1.361(16)
C15 C16 1.482(19)
C17 C20 1.489(15)
C17 C19 1.509(17)
C17 C18 1.545(16)
C23 C24 1.402(14)
C23 C27 1.529(16)
C24 C25 1.368(19)
C25 C26 1.510(19)
C27 C29 1.500(15)
C27 C28 1.525(17)
C27 C30 1.598(16)
C33 C34 1.388(14)
C33 C37 1.509(14)
C34 C35 1.310(13)
C35 C36 1.498(16)
C37 C39 1.522(15)
C37 C40 1.530(16)
C37 C38 1.533(16)
C43 C44 1.392(17)
C43 C47 1.530(17)
C44 C45 1.419(16)
C45 C46 1.503(17)
C47 C50 1.51(3)
C47 C48 1.53(2)
C47 C49 1.60(2)
C53 C54 1.283(12)
C53 C57 1.499(16)
C54 C55 1.419(14)
C55 C56 1.481(16)
C57 C59A 1.47(3)
C57 C58A 1.47(3)
C57 C59B 1.49(3)
C57 C60B 1.52(3)
C57 C60A 1.66(3)
C57 C58B 1.67(4)
C63 C64 1.411(18)
C63 C67 1.537(19)
C64 C65 1.410(16)
C65 C66 1.514(17)
C67 C68A 1.42(3)
C67 C69B 1.45(4)
C67 C70B 1.48(3)
C67 C70A 1.49(3)
C67 C69A 1.63(3)
C67 C68B 1.69(3)
C71 C72 1.425(12)
C71 C76 1.432(14)
C72 C73 1.364(16)
C72 C77 1.551(15)
C73 C74 1.394(18)
C74 C75 1.392(15)
C75 C76 1.384(13)
C75 C81 1.562(17)
C77 C80 1.535(15)
C77 C79 1.540(17)
C77 C78 1.542(16)
C81 C84 1.521(17)
C81 C83 1.522(19)
C81 C82 1.527(14)
C91 C96 1.417(14)
C91 C92 1.429(13)
C92 C93 1.393(17)
C92 C97 1.546(15)
C93 C94 1.415(19)
C94 C95 1.397(17)
C95 C96 1.375(16)
C95 C101 1.553(16)
C97 C100 1.502(18)
C97 C98 1.543(17)
C97 C99 1.554(15)
C101 C104 1.47(3)
C101 C103 1.51(2)
C101 C102 1.54(2)

loop_
_geom_torsion_atom_site_label_1
_geom_torsion_atom_site_label_2
_geom_torsion_atom_site_label_3
_geom_torsion_atom_site_label_4
_geom_torsion
N20 Tm2 N1 N2 111.1(6)
N52 Tm2 N1 N2 7.6(6)
N42 Tm2 N1 N2 -147.6(6)
N62 Tm2 N1 N2 -89.2(5)
N20 Tm2 N1 Tm1 110.9(9)
N2 Tm2 N1 Tm1 -0.2(7)
N52 Tm2 N1 Tm1 7.4(10)
N42 Tm2 N1 Tm1 -147.8(7)
N62 Tm2 N1 Tm1 -89.3(8)
N10 Tm1 N1 N2 -85.5(5)
N12 Tm1 N1 N2 164.9(5)
N22 Tm1 N1 N2 71.1(5)
N32 Tm1 N1 N2 111.4(13)
N10 Tm1 N1 Tm2 -85.3(9)
N2 Tm1 N1 Tm2 0.2(7)
N12 Tm1 N1 Tm2 165.1(9)
N22 Tm1 N1 Tm2 71.3(9)
N32 Tm1 N1 Tm2 111.6(13)
Tm2 N1 N2 Tm1 -179.9(4)
Tm1 N1 N2 Tm2 179.9(4)
N10 Tm1 N2 N1 98.5(5)
N12 Tm1 N2 N1 -16.6(6)
N22 Tm1 N2 N1 -111.1(5)
N32 Tm1 N2 N1 -153.9(6)
N10 Tm1 N2 Tm2 98.4(8)
N1 Tm1 N2 Tm2 -0.2(7)
N12 Tm1 N2 Tm2 -16.8(8)
N22 Tm1 N2 Tm2 -111.3(8)
N32 Tm1 N2 Tm2 -154.0(6)
N20 Tm2 N2 N1 -71.8(6)
N52 Tm2 N2 N1 -173.4(5)
N42 Tm2 N2 N1 109.9(11)
N62 Tm2 N2 N1 93.5(5)
N20 Tm2 N2 Tm1 -71.6(8)
N1 Tm2 N2 Tm1 0.2(7)
N52 Tm2 N2 Tm1 -173.2(8)
N42 Tm2 N2 Tm1 110.1(11)
N62 Tm2 N2 Tm1 93.6(8)
N2 Tm1 N10 C71 -161.5(8)
N1 Tm1 N10 C71 -130.5(8)
N12 Tm1 N10 C71 -42.7(9)
N22 Tm1 N10 C71 101.1(10)
N32 Tm1 N10 C71 45.7(8)
C15 N11 N12 C13 -0.4(13)
B1 N11 N12 C13 177.0(10)
C15 N11 N12 Tm1 165.3(9)
B1 N11 N12 Tm1 -17.4(12)
N10 Tm1 N12 C13 -60.0(12)
N2 Tm1 N12 C13 46.3(12)
N1 Tm1 N12 C13 37.8(11)
N22 Tm1 N12 C13 137.2(12)
N32 Tm1 N12 C13 -152.7(12)
N10 Tm1 N12 N11 141.8(6)
N2 Tm1 N12 N11 -112.0(6)
N1 Tm1 N12 N11 -120.4(7)
N22 Tm1 N12 N11 -21.0(6)
N32 Tm1 N12 N11 49.1(6)
N1 Tm2 N20 C91 -175.3(10)
N2 Tm2 N20 C91 -146.2(10)
N52 Tm2 N20 C91 -55.4(10)
N42 Tm2 N20 C91 33.3(10)
N62 Tm2 N20 C91 79.2(14)
C25 N21 N22 C23 2.7(13)
B1 N21 N22 C23 -167.0(10)
C25 N21 N22 Tm1 -168.0(8)
B1 N21 N22 Tm1 22.2(11)
N10 Tm1 N22 C23 67.0(14)
N2 Tm1 N22 C23 -32.1(11)
N1 Tm1 N22 C23 -61.2(11)
N12 Tm1 N22 C23 -146.8(11)
N32 Tm1 N22 C23 127.8(11)
N10 Tm1 N22 N21 -127.2(7)
N2 Tm1 N22 N21 133.7(6)
N1 Tm1 N22 N21 104.6(6)
N12 Tm1 N22 N21 19.0(6)
N32 Tm1 N22 N21 -66.5(6)
C35 N31 N32 C33 -2.5(12)
B1 N31 N32 C33 165.0(9)
C35 N31 N32 Tm1 164.9(8)
B1 N31 N32 Tm1 -27.6(10)
N10 Tm1 N32 C33 21.6(12)
N2 Tm1 N32 C33 -86.5(13)
N1 Tm1 N32 C33 -175.1(13)
N12 Tm1 N32 C33 131.6(12)
N22 Tm1 N32 C33 -132.6(12)
N10 Tm1 N32 N31 -137.3(6)
N2 Tm1 N32 N31 114.7(7)
N1 Tm1 N32 N31 26.0(16)
N12 Tm1 N32 N31 -27.2(6)
N22 Tm1 N32 N31 68.6(6)
C45 N41 N42 C43 -1.4(13)
B2 N41 N42 C43 163.8(10)
C45 N41 N42 Tm2 167.7(9)
B2 N41 N42 Tm2 -27.1(11)
N20 Tm2 N42 C43 33.7(15)
N1 Tm2 N42 C43 -66.3(16)
N2 Tm2 N42 C43 -147.9(14)
N52 Tm2 N42 C43 135.2(14)
N62 Tm2 N42 C43 -130.5(15)
N20 Tm2 N42 N41 -128.8(7)
N1 Tm2 N42 N41 131.2(7)
N2 Tm2 N42 N41 49.6(14)
N52 Tm2 N42 N41 -27.3(6)
N62 Tm2 N42 N41 67.0(6)
C55 N51 N52 C53 0.9(12)
B2 N51 N52 C53 174.0(9)
C55 N51 N52 Tm2 165.9(7)
B2 N51 N52 Tm2 -21.0(11)
N20 Tm2 N52 C53 -58.6(11)
N1 Tm2 N52 C53 38.2(12)
N2 Tm2 N52 C53 42.1(11)
N42 Tm2 N52 C53 -153.6(11)
N62 Tm2 N52 C53 136.2(11)
N20 Tm2 N52 N51 144.9(6)
N1 Tm2 N52 N51 -118.3(6)
N2 Tm2 N52 N51 -114.5(6)
N42 Tm2 N52 N51 49.8(6)
N62 Tm2 N52 N51 -20.4(6)
C65 N61 N62 C63 6.9(13)
B2 N61 N62 C63 -163.3(11)
C65 N61 N62 Tm2 -171.5(8)
B2 N61 N62 Tm2 18.3(11)
N20 Tm2 N62 C63 69.2(15)
N1 Tm2 N62 C63 -35.4(11)
N2 Tm2 N62 C63 -66.3(11)
N52 Tm2 N62 C63 -155.2(11)
N42 Tm2 N62 C63 118.5(12)
N20 Tm2 N62 N61 -113.1(10)
N1 Tm2 N62 N61 142.3(6)
N2 Tm2 N62 N61 111.4(6)
N52 Tm2 N62 N61 22.5(6)
N42 Tm2 N62 N61 -63.8(6)
N11 N12 C13 C14 0.0(11)
Tm1 N12 C13 C14 -158.6(8)
N11 N12 C13 C17 -178.6(10)
Tm1 N12 C13 C17 22.7(18)
N12 C13 C14 C15 0.3(12)
C17 C13 C14 C15 179.0(11)
N12 N11 C15 C14 0.5(15)
B1 N11 C15 C14 -176.8(10)
N12 N11 C15 C16 -175.5(16)
B1 N11 C15 C16 7(2)
C13 C14 C15 N11 -0.5(14)
C13 C14 C15 C16 175.5(17)
N12 C13 C17 C20 11.7(16)
C14 C13 C17 C20 -166.8(10)
N12 C13 C17 C19 135.3(12)
C14 C13 C17 C19 -43.2(15)
N12 C13 C17 C18 -108.5(12)
C14 C13 C17 C18 73.1(12)
N21 N22 C23 C24 -2.5(13)
Tm1 N22 C23 C24 163.4(9)
N21 N22 C23 C27 174.7(10)
Tm1 N22 C23 C27 -19.4(18)
N22 C23 C24 C25 1.4(15)
C27 C23 C24 C25 -175.7(12)
N22 N21 C25 C24 -1.8(15)
B1 N21 C25 C24 167.6(11)
N22 N21 C25 C26 -179.7(14)
B1 N21 C25 C26 -10(2)
C23 C24 C25 N21 0.3(16)
C23 C24 C25 C26 178.2(14)
N22 C23 C27 C29 -22.6(16)
C24 C23 C27 C29 154.2(13)
N22 C23 C27 C28 100.9(12)
C24 C23 C27 C28 -82.3(15)
N22 C23 C27 C30 -141.3(11)
C24 C23 C27 C30 35.4(16)
N31 N32 C33 C34 3.6(10)
Tm1 N32 C33 C34 -155.2(9)
N31 N32 C33 C37 -174.6(9)
Tm1 N32 C33 C37 26.6(18)
N32 C33 C34 C35 -3.8(13)
C37 C33 C34 C35 174.4(11)
C33 C34 C35 N31 2.2(14)
C33 C34 C35 C36 177.9(14)
N32 N31 C35 C34 0.2(14)
B1 N31 C35 C34 -167.1(10)
N32 N31 C35 C36 -175.7(13)
B1 N31 C35 C36 17(2)
N32 C33 C37 C39 10.3(15)
C34 C33 C37 C39 -167.6(10)
N32 C33 C37 C40 130.4(11)
C34 C33 C37 C40 -47.4(15)
N32 C33 C37 C38 -110.9(11)
C34 C33 C37 C38 71.3(13)
N41 N42 C43 C44 0.0(14)
Tm2 N42 C43 C44 -162.7(10)
N41 N42 C43 C47 -174.6(13)
Tm2 N42 C43 C47 23(2)
N42 C43 C44 C45 1.3(16)
C47 C43 C44 C45 176.1(14)
N42 N41 C45 C44 2.2(15)
B2 N41 C45 C44 -162.6(11)
N42 N41 C45 C46 -179.6(15)
B2 N41 C45 C46 16(2)
C43 C44 C45 N41 -2.1(16)
C43 C44 C45 C46 179.8(16)
N42 C43 C47 C50 -119.3(17)
C44 C43 C47 C50 67(2)
N42 C43 C47 C48 3(2)
C44 C43 C47 C48 -171.0(16)
N42 C43 C47 C49 119.2(15)
C44 C43 C47 C49 -55(2)
N51 N52 C53 C54 1.9(12)
Tm2 N52 C53 C54 -154.9(8)
N51 N52 C53 C57 -178.2(10)
Tm2 N52 C53 C57 24.9(19)
N52 C53 C54 C55 -4.0(13)
C57 C53 C54 C55 176.1(11)
N52 N51 C55 C54 -3.1(12)
B2 N51 C55 C54 -176.4(8)
N52 N51 C55 C56 -176.2(12)
B2 N51 C55 C56 10.5(19)
C53 C54 C55 N51 4.4(13)
C53 C54 C55 C56 176.5(15)
C54 C53 C57 C59A 11(2)
N52 C53 C57 C59A -168.8(18)
C54 C53 C57 C58A 153.0(15)
N52 C53 C57 C58A -27(2)
C54 C53 C57 C59B -172.6(18)
N52 C53 C57 C59B 8(2)
C54 C53 C57 C60B -48(2)
N52 C53 C57 C60B 132.4(18)
C54 C53 C57 C60A -93.8(16)
N52 C53 C57 C60A 86.4(16)
C54 C53 C57 C58B 72.3(18)
N52 C53 C57 C58B -107.6(17)
N61 N62 C63 C64 -6.9(13)
Tm2 N62 C63 C64 170.7(7)
N61 N62 C63 C67 172.4(12)
Tm2 N62 C63 C67 -10(2)
N62 C63 C64 C65 3.8(14)
C67 C63 C64 C65 -175.5(13)
N62 N61 C65 C64 -4.0(14)
B2 N61 C65 C64 166.3(10)
N62 N61 C65 C66 177.5(13)
B2 N61 C65 C66 -12(2)
C63 C64 C65 N61 0.2(14)
C63 C64 C65 C66 178.7(15)
N62 C63 C67 C68A 29(3)
C64 C63 C67 C68A -151.6(19)
N62 C63 C67 C69B 76(2)
C64 C63 C67 C69B -105(2)
N62 C63 C67 C70B -149.5(17)
C64 C63 C67 C70B 30(2)
N62 C63 C67 C70A -108.7(17)
C64 C63 C67 C70A 70(2)
N62 C63 C67 C69A 142.2(16)
C64 C63 C67 C69A -38.7(18)
N62 C63 C67 C68B -35.2(19)
C64 C63 C67 C68B 144.0(15)
Tm1 N10 C71 C72 -167.7(8)
Tm1 N10 C71 C76 9.0(13)
N10 C71 C72 C73 177.5(10)
C76 C71 C72 C73 0.9(15)
N10 C71 C72 C77 -3.5(17)
C76 C71 C72 C77 179.8(10)
C71 C72 C73 C74 0.2(18)
C77 C72 C73 C74 -178.7(12)
C72 C73 C74 C75 -1(2)
C73 C74 C75 C76 0.9(18)
C73 C74 C75 C81 -178.6(11)
C74 C75 C76 C71 0.3(16)
C81 C75 C76 C71 179.7(10)
N10 C71 C76 C75 -178.2(9)
C72 C71 C76 C75 -1.2(15)
C73 C72 C77 C80 -5.3(15)
C71 C72 C77 C80 175.8(11)
C73 C72 C77 C79 112.3(12)
C71 C72 C77 C79 -66.6(13)
C73 C72 C77 C78 -122.3(11)
C71 C72 C77 C78 58.8(13)
C76 C75 C81 C84 119.6(12)
C74 C75 C81 C84 -60.9(15)
C76 C75 C81 C83 -120.4(12)
C74 C75 C81 C83 59.0(15)
C76 C75 C81 C82 0.8(15)
C74 C75 C81 C82 -179.7(11)
Tm2 N20 C91 C96 18.1(15)
Tm2 N20 C91 C92 -165.3(8)
N20 C91 C92 C93 175.9(11)
C96 C91 C92 C93 -7.5(16)
N20 C91 C92 C97 -2.4(17)
C96 C91 C92 C97 174.2(10)
C91 C92 C93 C94 4(2)
C97 C92 C93 C94 -177.4(13)
C92 C93 C94 C95 2(2)
C93 C94 C95 C96 -4(2)
C93 C94 C95 C101 176.1(14)
C94 C95 C96 C91 1(2)
C101 C95 C96 C91 -179.8(13)
N20 C91 C96 C95 -177.6(12)
C92 C91 C96 C95 5.4(18)
C93 C92 C97 C100 119.8(13)
C91 C92 C97 C100 -61.9(14)
C93 C92 C97 C98 -114.3(12)
C91 C92 C97 C98 64.0(14)
C93 C92 C97 C99 2.2(16)
C91 C92 C97 C99 -179.5(11)
C96 C95 C101 C104 -116.3(18)
C94 C95 C101 C104 63.3(19)
C96 C95 C101 C103 121.1(18)
C94 C95 C101 C103 -59(2)
C96 C95 C101 C102 3(2)
C94 C95 C101 C102 -177.6(15)
C25 N21 B1 N31 -119.6(13)
N22 N21 B1 N31 48.3(13)
C25 N21 B1 N11 116.2(13)
N22 N21 B1 N11 -75.9(13)
C35 N31 B1 N21 122.5(12)
N32 N31 B1 N21 -43.2(12)
C35 N31 B1 N11 -111.3(12)
N32 N31 B1 N11 83.0(11)
C15 N11 B1 N21 -110.2(13)
N12 N11 B1 N21 72.9(13)
C15 N11 B1 N31 126.1(12)
N12 N11 B1 N31 -50.9(13)
N62 N61 B2 N51 -73.2(13)
C65 N61 B2 N51 118.4(12)
N62 N61 B2 N41 50.3(13)
C65 N61 B2 N41 -118.1(12)
C55 N51 B2 N61 -111.2(11)
N52 N51 B2 N61 76.6(12)
C55 N51 B2 N41 126.6(10)
N52 N51 B2 N41 -45.5(13)
C45 N41 B2 N61 117.2(13)
N42 N41 B2 N61 -45.7(12)
C45 N41 B2 N51 -118.4(12)
N42 N41 B2 N51 78.8(12)

loop_
_platon_squeeze_void_nr
_platon_squeeze_void_average_x
_platon_squeeze_void_average_y
_platon_squeeze_void_average_z
_platon_squeeze_void_volume
_platon_squeeze_void_count_electrons
1 0.000 -0.014 0.000 21.9 -1.2
2 0.000 -0.051 0.500 233.5 53.3
3 0.500 -0.152 0.000 300.3 45.9
4 0.000 0.349 0.000 298.4 46.1
5 0.225 0.149 0.752 13.5 1.7
6 0.775 0.149 0.248 13.5 1.8
7 0.500 0.449 0.500 233.4 53.3
8 -0.001 0.401 0.291 11.2 1.1
9 0.001 0.401 0.709 11.2 0.8
10 0.500 0.480 0.000 20.0 -1.0
11 0.275 0.649 0.248 13.5 1.8
12 0.725 0.649 0.752 13.5 1.7
13 0.499 0.901 0.291 11.2 1.1
14 0.501 0.901 0.709 11.2 0.8
